data_7200809
loop_
_publ_author_name
'Su, Zhi'
'Bai, Zheng-Shuai'
'Xu, Jing'
'Okamura, Taka-aki'
'Liu, Guang-Xiang'
'Chu, Qian'
'Wang, Xiao-Feng'
'Sun, Wei-Yin'
'Ueyama, Norikazu'

_publ_section_title
;
 Synthesis, structure and property of cobalt(II) complexes with
 3,5-di(1H-imidazol-1-yl)benzoic acid
;
_journal_issue 5
_journal_name_full CrystEngComm
_journal_page_first 873
_journal_paper_doi 10.1039/b822394g
_journal_volume 11
_journal_year 2009
_chemical_formula_moiety 'C13 H13 Cl Co N4 O8'
_chemical_formula_sum 'C13 H13 Cl Co N4 O8'
_chemical_formula_weight 447.65
_chemical_name_common (Co(H2O)2(G1))(ClO4)
_chemical_name_systematic
;
[Co(H2O)2(G1)](ClO4)
;
_space_group_IT_number 5
_symmetry_cell_setting monoclinic
_symmetry_Int_Tables_number 5
_symmetry_space_group_name_Hall 'C 2y'
_symmetry_space_group_name_H-M 'C 1 2 1'
_atom_sites_solution_hydrogens geom
_atom_sites_solution_primary direct
_atom_sites_solution_secondary difmap
_audit_creation_method SHELXL-97
_cell_angle_alpha 90.00
_cell_angle_beta 103.33(2)
_cell_angle_gamma 90.00
_cell_formula_units_Z 4
_cell_length_a 19.485(9)
_cell_length_b 7.084(3)
_cell_length_c 12.134(7)
_cell_measurement_reflns_used 6512
_cell_measurement_temperature 200
_cell_measurement_theta_max 27.5
_cell_measurement_theta_min 3.0
_cell_volume 1629.8(14)
_computing_structure_refinement 'SHELXL-97 (Sheldrick, 1997)'
_computing_structure_solution 'SHELXS-97 (Sheldrick, 1997)'
_diffrn_ambient_temperature 200
_diffrn_detector_area_resol_mean 10.00
_diffrn_measured_fraction_theta_full 0.995
_diffrn_measured_fraction_theta_max 0.995
_diffrn_measurement_device_type 'Rigaku RAXIS-RAPID'
_diffrn_measurement_method \w
_diffrn_radiation_monochromator graphite
_diffrn_radiation_source 'fine-focus sealed tube'
_diffrn_radiation_type MoK\a
_diffrn_radiation_wavelength 0.71075
_diffrn_reflns_av_R_equivalents 0.0251
_diffrn_reflns_av_sigmaI/netI 0.0380
_diffrn_reflns_limit_h_max 24
_diffrn_reflns_limit_h_min -25
_diffrn_reflns_limit_k_max 9
_diffrn_reflns_limit_k_min -8
_diffrn_reflns_limit_l_max 15
_diffrn_reflns_limit_l_min -15
_diffrn_reflns_number 7668
_diffrn_reflns_theta_full 27.48
_diffrn_reflns_theta_max 27.48
_diffrn_reflns_theta_min 3.05
_exptl_absorpt_coefficient_mu 1.272
_exptl_absorpt_correction_T_max 0.826
_exptl_absorpt_correction_T_min 0.7415
_exptl_absorpt_correction_type multi-scan
_exptl_absorpt_process_details
;
Higashi, T. (1995). Program for Absorption Correction.
Rigaku Corporation, Tokyo, Japan.
;
_exptl_crystal_colour red
_exptl_crystal_density_diffrn 1.824
_exptl_crystal_density_method 'not measured'
_exptl_crystal_description block
_exptl_crystal_F_000 908
_exptl_crystal_size_max 0.25
_exptl_crystal_size_mid 0.20
_exptl_crystal_size_min 0.15
_refine_diff_density_max 0.864
_refine_diff_density_min -0.646
_refine_diff_density_rms 0.073
_refine_ls_abs_structure_details 'Flack H D (1983), Acta Cryst. A39, 876-881'
_refine_ls_abs_structure_Flack -0.004(17)
_refine_ls_extinction_method none
_refine_ls_goodness_of_fit_ref 1.042
_refine_ls_hydrogen_treatment mixed
_refine_ls_matrix_type full
_refine_ls_number_parameters 279
_refine_ls_number_reflns 3477
_refine_ls_number_restraints 41
_refine_ls_restrained_S_all 1.133
_refine_ls_R_factor_all 0.0362
_refine_ls_R_factor_gt 0.0339
_refine_ls_shift/su_max 0.001
_refine_ls_shift/su_mean 0.000
_refine_ls_structure_factor_coef Fsqd
_refine_ls_weighting_details 'calc w=1/[\s^2^(Fo^2^)+(0.0472P)^2^+2.4604P] where P=(Fo^2^+2Fc^2^)/3'
_refine_ls_weighting_scheme calc
_refine_ls_wR_factor_gt 0.0866
_refine_ls_wR_factor_ref 0.0886
_reflns_number_gt 3305
_reflns_number_total 3477
_reflns_threshold_expression I>2\s(I)
_cod_data_source_file b822394g.txt
_cod_data_source_block 2
_cod_original_cell_volume 1629.7(13)
_cod_database_code 7200809

loop_
_symmetry_equiv_pos_as_xyz
'x, y, z'
'-x, y, -z'
'x+1/2, y+1/2, z'
'-x+1/2, y+1/2, -z'

loop_
_atom_site_label
_atom_site_type_symbol
_atom_site_fract_x
_atom_site_fract_y
_atom_site_fract_z
_atom_site_U_iso_or_equiv
_atom_site_adp_type
_atom_site_occupancy
_atom_site_symmetry_multiplicity
_atom_site_calc_flag
_atom_site_refinement_flags
_atom_site_disorder_assembly
_atom_site_disorder_group
Co1 Co 0.283829(19) 0.85665(6) 0.13723(3) 0.01516(12) Uani 1 1 d . . .
Cl1 Cl 0.5000 0.29486(19) 1.0000 0.0287(3) Uani 1 2 d S . .
Cl2 Cl 0.5094(4) 0.1285(3) 0.5149(7) 0.0341(10) Uani 0.50 1 d P . .
O1 O 0.31221(11) 0.8352(4) 0.98236(16) 0.0181(5) Uani 1 1 d . . .
O2 O 0.26042(13) 1.0853(4) 0.8851(2) 0.0245(5) Uani 1 1 d . . .
O3 O 0.18275(13) 0.9498(4) 0.0498(2) 0.0263(6) Uani 1 1 d D . .
H10 H 0.175(2) 1.062(4) 0.028(4) 0.032 Uiso 1 1 d D . .
H11 H 0.1481(15) 0.908(6) 0.067(3) 0.032 Uiso 1 1 d D . .
O4 O 0.32570(14) 1.1451(4) 0.1519(2) 0.0273(6) Uani 1 1 d D . .
H12 H 0.324(2) 1.185(6) 0.087(2) 0.033 Uiso 1 1 d D . .
H13 H 0.3650(14) 1.175(7) 0.184(4) 0.033 Uiso 1 1 d D . .
O11 O 0.5456(3) 0.1878(9) 0.9513(6) 0.106(2) Uani 1 1 d U . .
O12 O 0.4579(3) 0.4077(13) 0.9214(6) 0.168(3) Uani 1 1 d U . .
O21 O 0.4456(5) 0.2407(15) 0.5007(8) 0.042(2) Uani 0.50 1 d PU . .
O22 O 0.4885(5) -0.0613(10) 0.4734(7) 0.051(2) Uani 0.50 1 d PU . .
O23 O 0.5536(7) 0.205(2) 0.4495(12) 0.078(4) Uani 0.50 1 d PU . .
O24 O 0.5416(7) 0.1208(19) 0.6296(9) 0.108(4) Uani 0.50 1 d PU . .
N11 N 0.27988(12) 0.8548(5) 0.48383(19) 0.0181(5) Uani 1 1 d . . .
N12 N 0.25927(13) 0.8785(5) 0.2969(2) 0.0203(6) Uani 1 1 d . . .
N31 N 0.49964(15) 0.7102(4) 0.7487(2) 0.0175(6) Uani 1 1 d . . .
N32 N 0.61536(14) 0.7392(4) 0.7961(2) 0.0187(6) Uani 1 1 d . . .
C1 C 0.31913(15) 0.8417(6) 0.5988(2) 0.0175(6) Uani 1 1 d . . .
C2 C 0.38813(18) 0.7729(5) 0.6191(3) 0.0203(7) Uani 1 1 d . . .
H1 H 0.4076 0.7320 0.5583 0.024 Uiso 1 1 calc R . .
C3 C 0.42759(17) 0.7657(5) 0.7298(3) 0.0168(6) Uani 1 1 d . . .
C4 C 0.39849(16) 0.8160(5) 0.8200(2) 0.0172(7) Uani 1 1 d . . .
H2 H 0.4254 0.8050 0.8957 0.021 Uiso 1 1 calc R . .
C5 C 0.32931(15) 0.8827(5) 0.7981(2) 0.0160(7) Uani 1 1 d . . .
C6 C 0.28993(16) 0.8991(5) 0.6870(2) 0.0183(7) Uani 1 1 d . . .
H3 H 0.2435 0.9492 0.6719 0.022 Uiso 1 1 calc R . .
C11 C 0.30865(16) 0.8826(6) 0.3929(2) 0.0238(8) Uani 1 1 d . . .
H4 H 0.3575 0.9023 0.3975 0.029 Uiso 1 1 calc R . .
C12 C 0.19627(15) 0.8512(6) 0.3285(2) 0.0200(6) Uani 1 1 d . . .
H5 H 0.1513 0.8438 0.2775 0.024 Uiso 1 1 calc R . .
C13 C 0.20768(16) 0.8364(6) 0.4427(2) 0.0201(7) Uani 1 1 d . . .
H6 H 0.1732 0.8174 0.4857 0.024 Uiso 1 1 calc R . .
C31 C 0.55508(16) 0.8104(5) 0.8072(3) 0.0196(7) Uani 1 1 d . . .
H7 H 0.5510 0.9191 0.8511 0.024 Uiso 1 1 calc R . .
C32 C 0.59753(18) 0.5826(6) 0.7272(3) 0.0251(8) Uani 1 1 d . . .
H8 H 0.6303 0.5001 0.7047 0.030 Uiso 1 1 calc R . .
C33 C 0.52657(19) 0.5643(6) 0.6967(3) 0.0256(8) Uani 1 1 d . . .
H9 H 0.5006 0.4699 0.6491 0.031 Uiso 1 1 calc R . .
C51 C 0.29796(15) 0.9418(5) 0.8950(2) 0.0151(6) Uani 1 1 d . . .

loop_
_atom_site_aniso_label
_atom_site_aniso_U_11
_atom_site_aniso_U_22
_atom_site_aniso_U_33
_atom_site_aniso_U_23
_atom_site_aniso_U_13
_atom_site_aniso_U_12
Co1 0.01395(18) 0.0219(2) 0.01015(17) -0.00072(19) 0.00377(13) -0.0006(2)
Cl1 0.0204(6) 0.0281(7) 0.0374(7) 0.000 0.0062(5) 0.000
Cl2 0.031(3) 0.0250(8) 0.047(4) 0.0009(11) 0.010(2) 0.0017(10)
O1 0.0191(10) 0.0240(14) 0.0125(9) 0.0025(10) 0.0063(7) 0.0024(11)
O2 0.0303(13) 0.0232(14) 0.0232(12) 0.0040(10) 0.0126(10) 0.0090(11)
O3 0.0173(12) 0.0306(15) 0.0319(14) 0.0094(12) 0.0075(10) -0.0001(11)
O4 0.0256(13) 0.0272(15) 0.0291(14) -0.0035(11) 0.0062(11) -0.0037(12)
O11 0.080(3) 0.098(4) 0.156(5) -0.057(4) 0.061(3) 0.005(3)
O12 0.116(4) 0.222(7) 0.196(6) 0.163(5) 0.097(4) 0.096(5)
O21 0.020(3) 0.052(5) 0.055(5) 0.001(4) 0.011(3) 0.010(3)
O22 0.051(6) 0.040(3) 0.069(7) -0.020(3) 0.025(5) -0.002(3)
O23 0.056(5) 0.076(7) 0.118(8) 0.050(7) 0.049(6) 0.021(5)
O24 0.134(7) 0.100(7) 0.070(6) -0.020(5) -0.019(5) 0.046(6)
N11 0.0175(11) 0.0268(14) 0.0111(10) -0.0001(14) 0.0055(8) 0.0008(15)
N12 0.0195(12) 0.0299(19) 0.0115(11) -0.0020(12) 0.0035(9) 0.0030(15)
N31 0.0160(13) 0.0235(15) 0.0136(12) -0.0031(10) 0.0045(10) -0.0009(11)
N32 0.0139(13) 0.0253(16) 0.0169(14) -0.0016(11) 0.0038(11) 0.0006(12)
C1 0.0173(13) 0.0219(17) 0.0135(12) -0.0023(15) 0.0040(10) -0.0025(16)
C2 0.0211(16) 0.0254(18) 0.0171(16) -0.0026(13) 0.0096(13) -0.0018(14)
C3 0.0142(15) 0.0197(17) 0.0178(16) -0.0005(12) 0.0064(12) 0.0000(13)
C4 0.0178(14) 0.0221(19) 0.0114(13) -0.0011(11) 0.0028(11) -0.0006(12)
C5 0.0183(13) 0.0181(19) 0.0126(12) 0.0001(12) 0.0057(10) -0.0014(14)
C6 0.0145(13) 0.026(2) 0.0148(14) 0.0011(12) 0.0049(11) 0.0021(13)
C11 0.0185(14) 0.042(2) 0.0123(13) -0.0021(15) 0.0066(10) -0.0007(17)
C12 0.0163(13) 0.0279(17) 0.0151(12) -0.0024(17) 0.0023(10) 0.0048(18)
C13 0.0175(13) 0.0269(19) 0.0168(13) 0.0004(15) 0.0057(11) 0.0023(15)
C31 0.0164(14) 0.025(2) 0.0168(14) -0.0050(12) 0.0034(11) -0.0029(13)
C32 0.0186(16) 0.028(2) 0.0303(18) -0.0070(15) 0.0094(14) -0.0005(15)
C33 0.0188(16) 0.0244(19) 0.0335(19) -0.0125(15) 0.0060(15) 0.0006(14)
C51 0.0141(14) 0.0214(16) 0.0098(13) 0.0008(12) 0.0032(11) -0.0021(13)

loop_
_atom_type_symbol
_atom_type_description
_atom_type_scat_dispersion_real
_atom_type_scat_dispersion_imag
_atom_type_scat_source
Co Co 0.3494 0.9721 'International Tables Vol C Tables 4.2.6.8 and 6.1.1.4'
Cl Cl 0.1484 0.1585 'International Tables Vol C Tables 4.2.6.8 and 6.1.1.4'
O O 0.0106 0.0060 'International Tables Vol C Tables 4.2.6.8 and 6.1.1.4'
N N 0.0061 0.0033 'International Tables Vol C Tables 4.2.6.8 and 6.1.1.4'
C C 0.0033 0.0016 'International Tables Vol C Tables 4.2.6.8 and 6.1.1.4'
H H 0.0000 0.0000 'International Tables Vol C Tables 4.2.6.8 and 6.1.1.4'

loop_
_geom_angle_atom_site_label_1
_geom_angle_atom_site_label_2
_geom_angle_atom_site_label_3
_geom_angle
_geom_angle_site_symmetry_1
_geom_angle_site_symmetry_3
_geom_angle_publ_flag
O1 Co1 O2 90.17(10) 1_554 4_546 ?
O1 Co1 N12 177.80(9) 1_554 . ?
O2 Co1 N12 90.73(12) 4_546 . ?
O1 Co1 N32 84.28(10) 1_554 2_656 ?
O2 Co1 N32 90.40(11) 4_546 2_656 ?
N12 Co1 N32 93.71(11) . 2_656 ?
O1 Co1 O3 88.89(10) 1_554 . ?
O2 Co1 O3 85.04(11) 4_546 . ?
N12 Co1 O3 93.19(11) . . ?
N32 Co1 O3 171.78(11) 2_656 . ?
O1 Co1 O4 88.29(11) 1_554 . ?
O2 Co1 O4 176.74(11) 4_546 . ?
N12 Co1 O4 90.91(12) . . ?
N32 Co1 O4 92.30(11) 2_656 . ?
O3 Co1 O4 92.06(11) . . ?
O12 Cl1 O12 108.2(9) 2_657 . ?
O12 Cl1 O11 105.9(3) 2_657 . ?
O12 Cl1 O11 111.1(4) . . ?
O12 Cl1 O11 111.1(4) 2_657 2_657 ?
O12 Cl1 O11 105.9(4) . 2_657 ?
O11 Cl1 O11 114.3(5) . 2_657 ?
O24 Cl2 O23 112.8(9) . . ?
O24 Cl2 O21 108.4(9) . . ?
O23 Cl2 O21 110.0(6) . . ?
O24 Cl2 O22 109.5(7) . . ?
O23 Cl2 O22 108.5(10) . . ?
O21 Cl2 O22 107.5(7) . . ?
C51 O1 Co1 130.7(2) . 1_556 ?
C51 O2 Co1 167.8(2) . 4_556 ?
Co1 O3 H10 122(3) . . ?
Co1 O3 H11 120(3) . . ?
H10 O3 H11 109(4) . . ?
Co1 O4 H12 108(3) . . ?
Co1 O4 H13 126(4) . . ?
H12 O4 H13 102(4) . . ?
C11 N11 C13 107.2(2) . . ?
C11 N11 C1 124.9(2) . . ?
C13 N11 C1 127.9(2) . . ?
C11 N12 C12 105.7(2) . . ?
C11 N12 Co1 122.4(2) . . ?
C12 N12 Co1 130.52(19) . . ?
C31 N31 C33 107.0(3) . . ?
C31 N31 C3 125.4(3) . . ?
C33 N31 C3 126.8(3) . . ?
C31 N32 C32 105.3(3) . . ?
C31 N32 Co1 125.7(2) . 2_656 ?
C32 N32 Co1 128.9(2) . 2_656 ?
C6 C1 C2 121.1(3) . . ?
C6 C1 N11 120.8(3) . . ?
C2 C1 N11 118.1(3) . . ?
C3 C2 C1 118.7(3) . . ?
C3 C2 H1 120.7 . . ?
C1 C2 H1 120.7 . . ?
C2 C3 C4 121.2(3) . . ?
C2 C3 N31 118.2(3) . . ?
C4 C3 N31 120.7(3) . . ?
C3 C4 C5 119.2(3) . . ?
C3 C4 H2 120.4 . . ?
C5 C4 H2 120.4 . . ?
C6 C5 C4 120.3(3) . . ?
C6 C5 C51 120.0(3) . . ?
C4 C5 C51 119.6(3) . . ?
C1 C6 C5 119.4(3) . . ?
C1 C6 H3 120.3 . . ?
C5 C6 H3 120.3 . . ?
N12 C11 N11 110.9(3) . . ?
N12 C11 H4 124.6 . . ?
N11 C11 H4 124.6 . . ?
C13 C12 N12 110.3(3) . . ?
C13 C12 H5 124.8 . . ?
N12 C12 H5 124.8 . . ?
C12 C13 N11 105.9(3) . . ?
C12 C13 H6 127.0 . . ?
N11 C13 H6 127.0 . . ?
N32 C31 N31 111.7(3) . . ?
N32 C31 H7 124.1 . . ?
N31 C31 H7 124.1 . . ?
C33 C32 N32 109.9(3) . . ?
C33 C32 H8 125.1 . . ?
N32 C32 H8 125.1 . . ?
C32 C33 N31 106.1(3) . . ?
C32 C33 H9 127.0 . . ?
N31 C33 H9 127.0 . . ?
O2 C51 O1 125.0(3) . . ?
O2 C51 C5 119.3(3) . . ?
O1 C51 C5 115.7(3) . . ?

loop_
_geom_bond_atom_site_label_1
_geom_bond_atom_site_label_2
_geom_bond_distance
_geom_bond_site_symmetry_2
_geom_bond_publ_flag
Co1 O1 2.083(2) 1_554 ?
Co1 O2 2.099(3) 4_546 ?
Co1 N12 2.106(3) . ?
Co1 N32 2.115(3) 2_656 ?
Co1 O3 2.116(3) . ?
Co1 O4 2.192(3) . ?
Cl1 O12 1.364(5) 2_657 ?
Cl1 O12 1.364(5) . ?
Cl1 O11 1.399(4) . ?
Cl1 O11 1.399(4) 2_657 ?
Cl2 Cl2 0.452(8) 2_656 ?
Cl2 O24 1.390(12) . ?
Cl2 O23 1.406(15) . ?
Cl2 O21 1.451(11) . ?
Cl2 O22 1.461(7) . ?
O1 C51 1.280(4) . ?
O1 Co1 2.083(2) 1_556 ?
O2 C51 1.242(4) . ?
O2 Co1 2.099(3) 4_556 ?
O3 H10 0.84(2) . ?
O3 H11 0.80(2) . ?
O4 H12 0.83(2) . ?
O4 H13 0.80(2) . ?
N11 C11 1.362(4) . ?
N11 C13 1.386(4) . ?
N11 C1 1.431(4) . ?
N12 C11 1.329(4) . ?
N12 C12 1.381(4) . ?
N31 C31 1.350(4) . ?
N31 C33 1.376(4) . ?
N31 C3 1.425(4) . ?
N32 C31 1.314(4) . ?
N32 C32 1.384(5) . ?
N32 Co1 2.115(3) 2_656 ?
C1 C6 1.383(4) . ?
C1 C2 1.397(5) . ?
C2 C3 1.386(5) . ?
C2 H1 0.9500 . ?
C3 C4 1.390(4) . ?
C4 C5 1.395(4) . ?
C4 H2 0.9500 . ?
C5 C6 1.395(4) . ?
C5 C51 1.503(4) . ?
C6 H3 0.9500 . ?
C11 H4 0.9500 . ?
C12 C13 1.356(4) . ?
C12 H5 0.9500 . ?
C13 H6 0.9500 . ?
C31 H7 0.9500 . ?
C32 C33 1.353(5) . ?
C32 H8 0.9500 . ?
C33 H9 0.9500 . ?

loop_
_geom_torsion_atom_site_label_1
_geom_torsion_atom_site_label_2
_geom_torsion_atom_site_label_3
_geom_torsion_atom_site_label_4
_geom_torsion
_geom_torsion_site_symmetry_1
_geom_torsion_site_symmetry_2
_geom_torsion_site_symmetry_3
_geom_torsion_site_symmetry_4
_geom_torsion_publ_flag
O2 Co1 N12 C11 112.2(4) 4_546 . . . ?
N32 Co1 N12 C11 21.8(4) 2_656 . . . ?
O3 Co1 N12 C11 -162.7(4) . . . . ?
O4 Co1 N12 C11 -70.6(4) . . . . ?
O2 Co1 N12 C12 -52.2(4) 4_546 . . . ?
N32 Co1 N12 C12 -142.6(4) 2_656 . . . ?
O3 Co1 N12 C12 32.9(4) . . . . ?
O4 Co1 N12 C12 125.0(4) . . . . ?
C11 N11 C1 C6 150.0(4) . . . . ?
C13 N11 C1 C6 -32.2(6) . . . . ?
C11 N11 C1 C2 -28.8(6) . . . . ?
C13 N11 C1 C2 149.1(4) . . . . ?
C6 C1 C2 C3 -1.0(6) . . . . ?
N11 C1 C2 C3 177.8(3) . . . . ?
C1 C2 C3 C4 3.4(6) . . . . ?
C1 C2 C3 N31 -174.9(3) . . . . ?
C31 N31 C3 C2 125.3(4) . . . . ?
C33 N31 C3 C2 -43.3(5) . . . . ?
C31 N31 C3 C4 -53.0(5) . . . . ?
C33 N31 C3 C4 138.5(4) . . . . ?
C2 C3 C4 C5 -2.8(5) . . . . ?
N31 C3 C4 C5 175.4(3) . . . . ?
C3 C4 C5 C6 -0.1(5) . . . . ?
C3 C4 C5 C51 -178.5(3) . . . . ?
C2 C1 C6 C5 -1.9(6) . . . . ?
N11 C1 C6 C5 179.4(3) . . . . ?
C4 C5 C6 C1 2.5(5) . . . . ?
C51 C5 C6 C1 -179.1(3) . . . . ?
C12 N12 C11 N11 1.4(5) . . . . ?
Co1 N12 C11 N11 -166.4(3) . . . . ?
C13 N11 C11 N12 -1.5(5) . . . . ?
C1 N11 C11 N12 176.7(4) . . . . ?
C11 N12 C12 C13 -0.8(5) . . . . ?
Co1 N12 C12 C13 165.6(3) . . . . ?
N12 C12 C13 N11 -0.1(5) . . . . ?
C11 N11 C13 C12 0.9(5) . . . . ?
C1 N11 C13 C12 -177.2(4) . . . . ?
C32 N32 C31 N31 -0.7(4) . . . . ?
Co1 N32 C31 N31 175.8(2) 2_656 . . . ?
C33 N31 C31 N32 0.2(4) . . . . ?
C3 N31 C31 N32 -170.3(3) . . . . ?
C31 N32 C32 C33 1.0(4) . . . . ?
Co1 N32 C32 C33 -175.3(3) 2_656 . . . ?
N32 C32 C33 N31 -0.9(5) . . . . ?
C31 N31 C33 C32 0.4(4) . . . . ?
C3 N31 C33 C32 170.7(3) . . . . ?
Co1 O2 C51 O1 122.1(10) 4_556 . . . ?
Co1 O2 C51 C5 -58.8(12) 4_556 . . . ?
Co1 O1 C51 O2 -2.1(5) 1_556 . . . ?
Co1 O1 C51 C5 178.76(19) 1_556 . . . ?
C6 C5 C51 O2 -39.0(5) . . . . ?
C4 C5 C51 O2 139.4(3) . . . . ?
C6 C5 C51 O1 140.2(3) . . . . ?
C4 C5 C51 O1 -41.4(4) . . . . ?
